data_7019193
loop_
_publ_author_name
'Dawsey, Anna C.'
'Li, Vincent'
'Hamilton, Kimberly C.'
'Wang, Jianmei'
'Williams, Travis J.'

_publ_section_title
;
 Copper-catalyzed oxidation of azolines to azoles.
;
_journal_issue 26
_journal_name_full 'Dalton transactions (Cambridge, England : 2003)'
_journal_page_first 7994
_journal_page_last 8002
_journal_paper_doi 10.1039/c2dt00025c
_journal_volume 41
_journal_year 2012
_chemical_formula_moiety 'C22 H34 Cu N2 O3, 2(C F3 O3 S)'
_chemical_formula_sum 'C24 H34 Cu F6 N2 O9 S2'
_chemical_formula_weight 736.20
_space_group_IT_number 4
_symmetry_cell_setting monoclinic
_symmetry_space_group_name_Hall 'P 2yb'
_symmetry_space_group_name_H-M 'P 1 21 1'
_atom_sites_solution_hydrogens geom
_atom_sites_solution_primary direct
_atom_sites_solution_secondary difmap
_cell_angle_alpha 90.00
_cell_angle_beta 91.443(2)
_cell_angle_gamma 90.00
_cell_formula_units_Z 2
_cell_length_a 10.4067(13)
_cell_length_b 12.5305(15)
_cell_length_c 12.5733(16)
_cell_measurement_reflns_used 3372
_cell_measurement_temperature 250(2)
_cell_measurement_theta_max 27.49
_cell_measurement_theta_min 1.62
_cell_volume 1639.1(4)
_computing_cell_refinement 'Bruker SMART'
_computing_data_collection 'Bruker SMART'
_computing_data_reduction 'Bruker SAINT'
_computing_molecular_graphics 'Bruker SHELXTL'
_computing_publication_material 'Bruker SHELXTL'
_computing_structure_refinement 'SHELXL-97 (Sheldrick, 2008)'
_computing_structure_solution 'SHELXS-97 (Sheldrick, 2008)'
_diffrn_ambient_temperature 250(2)
_diffrn_measured_fraction_theta_full 0.975
_diffrn_measured_fraction_theta_max 0.975
_diffrn_measurement_device_type 'CCD area detector'
_diffrn_measurement_method 'phi and omega scans'
_diffrn_radiation_monochromator graphite
_diffrn_radiation_source 'fine-focus sealed tube'
_diffrn_radiation_type MoK\a
_diffrn_radiation_wavelength 0.71073
_diffrn_reflns_av_R_equivalents 0.0389
_diffrn_reflns_av_sigmaI/netI 0.0648
_diffrn_reflns_limit_h_max 13
_diffrn_reflns_limit_h_min -13
_diffrn_reflns_limit_k_max 15
_diffrn_reflns_limit_k_min -12
_diffrn_reflns_limit_l_max 16
_diffrn_reflns_limit_l_min -15
_diffrn_reflns_number 10158
_diffrn_reflns_theta_full 27.49
_diffrn_reflns_theta_max 27.49
_diffrn_reflns_theta_min 1.62
_exptl_absorpt_coefficient_mu 0.876
_exptl_absorpt_correction_T_max 0.877
_exptl_absorpt_correction_T_min 0.769
_exptl_absorpt_correction_type multi-scan
_exptl_absorpt_process_details 'Bruker SADABS'
_exptl_crystal_colour colorless
_exptl_crystal_density_diffrn 1.492
_exptl_crystal_density_method 'not measured'
_exptl_crystal_description plate
_exptl_crystal_F_000 758
_exptl_crystal_size_max 0.30
_exptl_crystal_size_mid 0.25
_exptl_crystal_size_min 0.15
_refine_diff_density_max 0.562
_refine_diff_density_min -0.291
_refine_diff_density_rms 0.067
_refine_ls_abs_structure_details 'Flack H D (1983), Acta Cryst. A39, 876-881'
_refine_ls_abs_structure_Flack 0.000(14)
_refine_ls_extinction_method none
_refine_ls_goodness_of_fit_ref 1.038
_refine_ls_hydrogen_treatment mixed
_refine_ls_matrix_type full
_refine_ls_number_parameters 429
_refine_ls_number_reflns 5429
_refine_ls_number_restraints 10
_refine_ls_restrained_S_all 1.037
_refine_ls_R_factor_all 0.0609
_refine_ls_R_factor_gt 0.0453
_refine_ls_shift/su_max 0.000
_refine_ls_shift/su_mean 0.000
_refine_ls_structure_factor_coef Fsqd
_refine_ls_weighting_details 'calc w=1/[\s^2^(Fo^2^)+(0.0505P)^2^+0.0000P] where P=(Fo^2^+2Fc^2^)/3'
_refine_ls_weighting_scheme calc
_refine_ls_wR_factor_gt 0.0983
_refine_ls_wR_factor_ref 0.1051
_reflns_number_gt 4322
_reflns_number_total 5429
_reflns_threshold_expression >2sigma(I)
_cod_data_source_file c2dt00025c.txt
_cod_data_source_block II
_cod_original_sg_symbol_H-M P2(1)
_cod_database_code 7019193

loop_
_symmetry_equiv_pos_as_xyz
'x, y, z'
'-x, y+1/2, -z'

loop_
_atom_site_label
_atom_site_type_symbol
_atom_site_fract_x
_atom_site_fract_y
_atom_site_fract_z
_atom_site_U_iso_or_equiv
_atom_site_adp_type
_atom_site_occupancy
_atom_site_symmetry_multiplicity
_atom_site_calc_flag
_atom_site_refinement_flags
C1 C 0.7483(5) 0.5853(4) 0.0304(3) 0.0345(11) Uani 1 1 d .
C2 C 0.7788(5) 0.5453(4) -0.0692(3) 0.0355(11) Uani 1 1 d .
H2 H 0.7483 0.4777 -0.0900 0.043 Uiso 1 1 calc R
C3 C 0.8537(5) 0.6038(4) -0.1382(4) 0.0430(13) Uani 1 1 d .
C4 C 0.9008(5) 0.7015(4) -0.1055(3) 0.0417(14) Uani 1 1 d .
H4 H 0.9530 0.7402 -0.1517 0.050 Uiso 1 1 calc R
C5 C 0.8740(4) 0.7454(4) -0.0063(3) 0.0338(11) Uani 1 1 d .
C6 C 0.7955(3) 0.6863(5) 0.0597(3) 0.0273(9) Uani 1 1 d .
C7 C 0.6664(5) 0.5206(4) 0.1049(4) 0.0399(12) Uani 1 1 d .
H7A H 0.6390 0.4553 0.0698 0.060 Uiso 1 1 calc R
H7B H 0.5915 0.5619 0.1238 0.060 Uiso 1 1 calc R
H7C H 0.7163 0.5033 0.1688 0.060 Uiso 1 1 calc R
C8 C 0.8849(6) 0.5591(5) -0.2478(4) 0.0579(17) Uani 1 1 d .
H8A H 0.9774 0.5532 -0.2539 0.087 Uiso 1 1 calc R
H8B H 0.8512 0.6067 -0.3026 0.087 Uiso 1 1 calc R
H8C H 0.8461 0.4892 -0.2564 0.087 Uiso 1 1 calc R
C9 C 0.9279(5) 0.8534(4) 0.0258(4) 0.0457(13) Uani 1 1 d .
H9A H 0.8937 0.8742 0.0938 0.068 Uiso 1 1 calc R
H9B H 0.9037 0.9060 -0.0276 0.068 Uiso 1 1 calc R
H9C H 1.0209 0.8491 0.0319 0.068 Uiso 1 1 calc R
N1 N 0.7624(3) 0.7243(3) 0.1630(2) 0.0272(8) Uani 1 1 d .
C10 C 0.6736(4) 0.7924(4) 0.1737(3) 0.0287(10) Uani 1 1 d .
C11 C 0.6402(4) 0.8202(4) 0.2869(3) 0.0299(10) Uani 1 1 d .
N2 N 0.7086(3) 0.7715(3) 0.3573(3) 0.0257(8) Uani 1 1 d .
C14 C 0.6845(4) 0.7857(4) 0.4692(3) 0.0304(11) Uani 1 1 d .
C15 C 0.6233(4) 0.7016(4) 0.5211(3) 0.0334(12) Uani 1 1 d .
C16 C 0.6031(5) 0.7148(5) 0.6297(3) 0.0448(14) Uani 1 1 d .
H16 H 0.5634 0.6596 0.6673 0.054 Uiso 1 1 calc R
C17 C 0.6395(5) 0.8060(6) 0.6835(3) 0.0507(16) Uani 1 1 d .
C18 C 0.7004(5) 0.8866(5) 0.6293(4) 0.0491(15) Uani 1 1 d .
H18 H 0.7260 0.9484 0.6666 0.059 Uiso 1 1 calc R
C19 C 0.7256(4) 0.8791(4) 0.5198(4) 0.0355(11) Uani 1 1 d .
C20 C 0.7879(5) 0.9697(4) 0.4637(4) 0.0495(14) Uani 1 1 d .
H20A H 0.8517 0.9421 0.4159 0.074 Uiso 1 1 calc R
H20B H 0.8292 1.0166 0.5155 0.074 Uiso 1 1 calc R
H20C H 0.7233 1.0093 0.4231 0.074 Uiso 1 1 calc R
C21 C 0.6100(6) 0.8204(7) 0.8003(4) 0.074(2) Uani 1 1 d .
H21A H 0.5348 0.8654 0.8068 0.110 Uiso 1 1 calc R
H21B H 0.6829 0.8536 0.8367 0.110 Uiso 1 1 calc R
H21C H 0.5936 0.7513 0.8320 0.110 Uiso 1 1 calc R
C22 C 0.5754(5) 0.6064(4) 0.4631(4) 0.0494(14) Uani 1 1 d .
H22A H 0.5083 0.6274 0.4124 0.074 Uiso 1 1 calc R
H22B H 0.5410 0.5557 0.5132 0.074 Uiso 1 1 calc R
H22C H 0.6456 0.5736 0.4256 0.074 Uiso 1 1 calc R
C13 C 0.5331(5) 0.8946(4) 0.3076(4) 0.0414(13) Uani 1 1 d .
H13A H 0.5191 0.8981 0.3835 0.062 Uiso 1 1 calc R
H13B H 0.4555 0.8693 0.2714 0.062 Uiso 1 1 calc R
H13C H 0.5544 0.9650 0.2814 0.062 Uiso 1 1 calc R
C12 C 0.5986(5) 0.8454(4) 0.0837(3) 0.0395(12) Uani 1 1 d .
H12A H 0.6265 0.9188 0.0767 0.059 Uiso 1 1 calc R
H12B H 0.5076 0.8438 0.0987 0.059 Uiso 1 1 calc R
H12C H 0.6134 0.8074 0.0179 0.059 Uiso 1 1 calc R
C23 C 0.7329(6) 0.2858(5) 0.3892(5) 0.0567(16) Uani 1 1 d .
C24 C 0.7179(5) 0.1667(6) 0.9691(5) 0.0653(18) Uani 1 1 d .
Cu1 Cu 0.84755(4) 0.67862(8) 0.29990(3) 0.02751(14) Uani 1 1 d .
F1 F 0.7107(3) 0.2129(3) 0.3154(3) 0.0757(11) Uani 1 1 d .
F2 F 0.6962(4) 0.2464(3) 0.4808(3) 0.0822(12) Uani 1 1 d .
F3 F 0.6605(3) 0.3705(3) 0.3657(4) 0.0814(12) Uani 1 1 d .
F4 F 0.8364(4) 0.1515(4) 1.0058(4) 0.1058(16) Uani 1 1 d .
F5 F 0.6732(5) 0.2511(4) 1.0168(3) 0.0885(14) Uani 1 1 d .
F6 F 0.6505(5) 0.0857(4) 0.9973(4) 0.124(2) Uani 1 1 d .
O1 O 0.8883(3) 0.6148(2) 0.4412(2) 0.0347(8) Uani 1 1 d D
O2 O 0.9550(3) 0.5727(3) 0.2288(2) 0.0338(7) Uani 1 1 d D
O3 O 1.0029(3) 0.7980(3) 0.3145(2) 0.0368(8) Uani 1 1 d D
O4 O 0.7897(5) 0.0930(4) 0.7880(5) 0.0932(19) Uani 1 1 d .
O5 O 0.5825(3) 0.1795(4) 0.7954(3) 0.0540(9) Uani 1 1 d .
O6 O 0.7774(4) 0.2845(3) 0.8089(3) 0.0571(11) Uani 1 1 d .
O7 O 0.9649(4) 0.2235(3) 0.4171(3) 0.0554(10) Uani 1 1 d .
O8 O 0.9081(4) 0.3988(3) 0.4834(3) 0.0498(10) Uani 1 1 d .
O9 O 0.9239(4) 0.3686(3) 0.2945(3) 0.0508(10) Uani 1 1 d .
S1 S 0.90139(12) 0.32311(12) 0.39649(9) 0.0392(3) Uani 1 1 d .
S2 S 0.71604(11) 0.18284(16) 0.82385(11) 0.0533(3) Uani 1 1 d .
H5O H 1.027(3) 0.820(3) 0.3739(14) 0.023(11) Uiso 1 1 d D
H6O H 1.056(3) 0.788(5) 0.267(3) 0.07(2) Uiso 1 1 d D
H2O H 0.901(5) 0.5501(8) 0.451(4) 0.051(18) Uiso 1 1 d D
H1O H 0.941(4) 0.659(3) 0.464(5) 0.11(3) Uiso 1 1 d D
H3O H 0.937(4) 0.5132(19) 0.254(4) 0.053(19) Uiso 1 1 d D
H4O H 1.0316(15) 0.591(4) 0.227(6) 0.10(3) Uiso 1 1 d D

loop_
_atom_site_aniso_label
_atom_site_aniso_U_11
_atom_site_aniso_U_22
_atom_site_aniso_U_33
_atom_site_aniso_U_23
_atom_site_aniso_U_13
_atom_site_aniso_U_12
C1 0.040(3) 0.035(3) 0.029(2) 0.002(2) 0.0040(19) 0.006(2)
C2 0.044(3) 0.029(3) 0.034(2) -0.004(2) 0.000(2) 0.011(2)
C3 0.054(3) 0.038(3) 0.037(3) -0.002(2) 0.007(2) 0.015(3)
C4 0.045(3) 0.044(4) 0.037(2) 0.008(2) 0.0153(19) 0.005(3)
C5 0.038(3) 0.031(3) 0.033(2) 0.005(2) 0.0053(19) 0.003(2)
C6 0.0295(19) 0.026(2) 0.0264(17) -0.002(2) 0.0022(14) 0.004(3)
C7 0.039(3) 0.039(3) 0.042(3) -0.001(2) 0.004(2) -0.005(2)
C8 0.088(5) 0.051(4) 0.036(3) -0.003(2) 0.021(3) 0.016(3)
C9 0.050(3) 0.046(4) 0.041(3) 0.006(2) 0.006(2) -0.010(3)
N1 0.0285(19) 0.026(2) 0.0270(17) 0.0007(15) 0.0031(14) 0.0001(17)
C10 0.035(2) 0.025(3) 0.026(2) 0.0001(18) 0.0049(17) 0.002(2)
C11 0.032(2) 0.025(3) 0.033(2) 0.000(2) 0.0054(17) -0.003(2)
N2 0.0251(19) 0.026(2) 0.0262(16) -0.0020(15) 0.0051(14) 0.0006(16)
C14 0.027(2) 0.035(3) 0.029(2) -0.005(2) -0.0016(17) 0.007(2)
C15 0.034(2) 0.038(4) 0.0294(19) 0.000(2) 0.0045(16) 0.006(2)
C16 0.040(3) 0.058(4) 0.036(2) 0.008(2) 0.0113(19) 0.016(3)
C17 0.046(3) 0.080(5) 0.026(2) -0.003(3) 0.000(2) 0.026(3)
C18 0.050(3) 0.057(4) 0.039(3) -0.026(3) -0.014(2) 0.018(3)
C19 0.029(2) 0.036(3) 0.042(2) -0.011(2) 0.0029(19) 0.006(2)
C20 0.046(3) 0.041(4) 0.061(3) -0.017(3) -0.003(2) 0.005(3)
C21 0.072(4) 0.119(6) 0.030(3) -0.013(3) -0.002(2) 0.038(4)
C22 0.055(3) 0.039(4) 0.055(3) 0.004(3) 0.019(3) -0.010(3)
C13 0.042(3) 0.044(3) 0.038(2) -0.005(2) -0.002(2) 0.017(3)
C12 0.046(3) 0.045(3) 0.028(2) 0.009(2) 0.003(2) 0.012(3)
C23 0.045(3) 0.046(4) 0.078(4) 0.004(3) -0.006(3) -0.007(3)
C24 0.050(3) 0.045(5) 0.100(4) 0.032(4) -0.014(3) -0.004(4)
Cu1 0.0305(2) 0.0260(3) 0.0262(2) 0.0011(3) 0.00244(16) 0.0034(3)
F1 0.072(2) 0.051(3) 0.102(3) -0.0142(19) -0.0211(18) -0.0101(18)
F2 0.076(3) 0.080(3) 0.092(3) 0.010(2) 0.026(2) -0.021(2)
F3 0.050(2) 0.049(2) 0.144(3) -0.001(2) -0.019(2) 0.0113(18)
F4 0.061(2) 0.105(4) 0.149(4) 0.016(3) -0.034(2) 0.006(2)
F5 0.110(4) 0.097(4) 0.059(2) 0.013(2) 0.012(2) 0.026(3)
F6 0.115(4) 0.115(4) 0.140(4) 0.076(4) -0.033(3) -0.057(4)
O1 0.047(2) 0.027(2) 0.0296(16) 0.0016(15) -0.0028(13) -0.0007(18)
O2 0.037(2) 0.027(2) 0.0367(17) 0.0032(15) 0.0062(14) 0.0048(16)
O3 0.0389(19) 0.036(2) 0.0352(17) -0.0018(16) 0.0062(15) -0.0072(16)
O4 0.043(3) 0.057(3) 0.181(5) -0.065(3) 0.021(3) -0.007(2)
O5 0.0356(16) 0.059(2) 0.068(2) -0.008(2) 0.0142(14) -0.002(2)
O6 0.062(3) 0.045(3) 0.065(2) -0.015(2) 0.022(2) -0.014(2)
O7 0.062(2) 0.039(2) 0.065(2) 0.0058(17) -0.0107(18) 0.0114(19)
O8 0.068(3) 0.036(2) 0.0447(19) 0.0076(16) -0.0093(17) -0.0007(19)
O9 0.073(3) 0.037(2) 0.0418(18) 0.0086(16) 0.0015(17) -0.0032(19)
S1 0.0429(7) 0.0306(8) 0.0436(6) 0.0073(5) -0.0067(5) -0.0008(6)
S2 0.0347(6) 0.0413(8) 0.0846(9) -0.0153(10) 0.0158(5) -0.0035(9)

loop_
_atom_type_symbol
_atom_type_description
_atom_type_scat_dispersion_real
_atom_type_scat_dispersion_imag
_atom_type_scat_source
C C 0.0033 0.0016 'International Tables Vol C Tables 4.2.6.8 and 6.1.1.4'
H H 0.0000 0.0000 'International Tables Vol C Tables 4.2.6.8 and 6.1.1.4'
N N 0.0061 0.0033 'International Tables Vol C Tables 4.2.6.8 and 6.1.1.4'
O O 0.0106 0.0060 'International Tables Vol C Tables 4.2.6.8 and 6.1.1.4'
F F 0.0171 0.0103 'International Tables Vol C Tables 4.2.6.8 and 6.1.1.4'
S S 0.1246 0.1234 'International Tables Vol C Tables 4.2.6.8 and 6.1.1.4'
Cu Cu 0.3201 1.2651 'International Tables Vol C Tables 4.2.6.8 and 6.1.1.4'

loop_
_geom_angle_atom_site_label_1
_geom_angle_atom_site_label_2
_geom_angle_atom_site_label_3
_geom_angle
C2 C1 C6 118.3(4)
C2 C1 C7 120.5(5)
C6 C1 C7 121.2(4)
C3 C2 C1 121.0(5)
C4 C3 C2 118.9(4)
C4 C3 C8 120.8(5)
C2 C3 C8 120.3(5)
C3 C4 C5 122.6(5)
C6 C5 C4 117.2(5)
C6 C5 C9 122.3(4)
C4 C5 C9 120.5(4)
C5 C6 C1 122.0(4)
C5 C6 N1 121.5(5)
C1 C6 N1 116.5(4)
C10 N1 C6 120.8(3)
C10 N1 Cu1 114.2(3)
C6 N1 Cu1 125.0(3)
N1 C10 C12 125.5(4)
N1 C10 C11 116.1(4)
C12 C10 C11 118.5(4)
N2 C11 C13 126.1(4)
N2 C11 C10 113.8(4)
C13 C11 C10 120.1(4)
C11 N2 C14 120.5(4)
C11 N2 Cu1 115.0(3)
C14 N2 Cu1 124.5(3)
C19 C14 C15 123.8(4)
C19 C14 N2 119.2(4)
C15 C14 N2 116.9(4)
C16 C15 C14 116.6(4)
C16 C15 C22 121.4(5)
C14 C15 C22 121.9(4)
C17 C16 C15 122.2(5)
C16 C17 C18 119.2(4)
C16 C17 C21 120.9(6)
C18 C17 C21 119.8(6)
C17 C18 C19 122.1(5)
C14 C19 C18 116.0(5)
C14 C19 C20 123.7(4)
C18 C19 C20 120.3(4)
F2 C23 F1 107.9(5)
F2 C23 F3 108.5(5)
F1 C23 F3 108.0(5)
F2 C23 S1 110.7(4)
F1 C23 S1 111.5(4)
F3 C23 S1 110.3(4)
F6 C24 F5 108.0(6)
F6 C24 F4 107.5(5)
F5 C24 F4 107.3(6)
F6 C24 S2 111.6(5)
F5 C24 S2 111.8(4)
F4 C24 S2 110.5(5)
O2 Cu1 O1 91.39(14)
O2 Cu1 N1 92.66(14)
O1 Cu1 N1 165.05(15)
O2 Cu1 N2 168.43(15)
O1 Cu1 N2 92.96(14)
N1 Cu1 N2 80.53(14)
O2 Cu1 O3 94.11(15)
O1 Cu1 O3 93.39(14)
N1 Cu1 O3 100.66(13)
N2 Cu1 O3 96.32(14)
O9 S1 O7 115.1(2)
O9 S1 O8 114.2(2)
O7 S1 O8 114.9(2)
O9 S1 C23 103.7(3)
O7 S1 C23 103.0(3)
O8 S1 C23 103.6(3)
O5 S2 O6 115.2(3)
O5 S2 O4 114.9(3)
O6 S2 O4 114.2(3)
O5 S2 C24 103.4(2)
O6 S2 C24 103.5(3)
O4 S2 C24 103.5(4)

loop_
_geom_bond_atom_site_label_1
_geom_bond_atom_site_label_2
_geom_bond_distance
C1 C2 1.393(6)
C1 C6 1.403(7)
C1 C7 1.517(7)
C2 C3 1.390(7)
C3 C4 1.378(7)
C3 C8 1.530(7)
C4 C5 1.397(6)
C5 C6 1.392(6)
C5 C9 1.517(7)
C6 N1 1.434(5)
N1 C10 1.268(5)
N1 Cu1 1.999(3)
C10 C12 1.512(6)
C10 C11 1.514(6)
C11 N2 1.277(5)
C11 C13 1.481(7)
N2 C14 1.447(5)
N2 Cu1 2.004(4)
C14 C19 1.394(7)
C14 C15 1.402(6)
C15 C16 1.396(6)
C15 C22 1.479(7)
C16 C17 1.376(8)
C17 C18 1.382(8)
C17 C21 1.518(7)
C18 C19 1.412(7)
C19 C20 1.493(7)
C23 F2 1.318(7)
C23 F1 1.318(7)
C23 F3 1.331(7)
C23 S1 1.815(6)
C24 F6 1.289(7)
C24 F5 1.307(8)
C24 F4 1.319(6)
C24 S2 1.837(7)
Cu1 O2 1.965(3)
Cu1 O1 1.985(3)
Cu1 O3 2.206(3)
O4 S2 1.441(5)
O5 S2 1.427(3)
O6 S2 1.439(4)
O7 S1 1.433(4)
O8 S1 1.447(4)
O9 S1 1.428(3)
